data_4033559
loop_
_publ_author_name
'Li, Zhi-Min'
'Li, Ya-Wei'
'Cao, Xiao-Ping'
'Chow, Hak-Fun'
'Kuck, Dietmar'

_publ_section_title
;
 Biconcave and Convex-Concave Tribenzotriquinacene Dimers.
;
_journal_issue 7
_journal_name_full 'The Journal of organic chemistry'
_journal_page_first 3433
_journal_page_last 3440
_journal_paper_doi 10.1021/acs.joc.8b00375
_journal_volume 83
_journal_year 2018
_chemical_formula_moiety 'C64 H68 N2'
_chemical_formula_sum 'C64 H68 N2'
_chemical_formula_weight 865.20
_space_group_crystal_system monoclinic
_space_group_IT_number 14
_space_group_name_Hall '-P 2yn'
_space_group_name_H-M_alt 'P 1 21/n 1'
_symmetry_space_group_name_Hall '-P 2yn'
_symmetry_space_group_name_H-M 'P 1 21/n 1'
_atom_sites_solution_hydrogens geom
_atom_sites_solution_primary direct
_audit_creation_date 2017-11-03
_audit_creation_method
;
Olex2 1.2
(compiled 2017.03.28 svn.r3405 for OlexSys, GUI svn.r5337)
;
_cell_angle_alpha 90
_cell_angle_beta 114.775(11)
_cell_angle_gamma 90
_cell_formula_units_Z 4
_cell_length_a 16.3548(13)
_cell_length_b 17.6188(8)
_cell_length_c 19.186(2)
_cell_measurement_reflns_used 1256
_cell_measurement_temperature 292.84(10)
_cell_measurement_theta_max 20.6670
_cell_measurement_theta_min 3.5960
_cell_volume 5019.6(8)
_computing_cell_refinement
;
CrysAlisPro, Agilent Technologies,
Version 1.171.37.33 (release 27-03-2014 CrysAlis171 .NET)
(compiled Mar 27 2014,17:12:48)
;
_computing_data_collection
;
CrysAlisPro, Agilent Technologies,
Version 1.171.37.33 (release 27-03-2014 CrysAlis171 .NET)
(compiled Mar 27 2014,17:12:48)
;
_computing_data_reduction
;
CrysAlisPro, Agilent Technologies,
Version 1.171.37.33 (release 27-03-2014 CrysAlis171 .NET)
(compiled Mar 27 2014,17:12:48)
;
_computing_molecular_graphics 'Olex2 (Dolomanov et al., 2009)'
_computing_publication_material 'Olex2 (Dolomanov et al., 2009)'
_computing_structure_refinement 'ShelXL (Sheldrick, 2015)'
_computing_structure_solution 'ShelXS (Sheldrick, 2008)'
_diffrn_ambient_environment air
_diffrn_ambient_temperature 292.84(10)
_diffrn_detector 'CCD plate'
_diffrn_detector_area_resol_mean 16.0733
_diffrn_detector_type Eos
_diffrn_measured_fraction_theta_full 0.997
_diffrn_measured_fraction_theta_max 0.997
_diffrn_measurement_details
;
#__ type_ start__ end____ width___ exp.time_
  1 omega  -14.00   25.00   1.0000   15.0000
omega____ theta____ kappa____ phi______ frames
    -      -19.5055  -99.0000   90.0000 39

#__ type_ start__ end____ width___ exp.time_
  2 omega   -8.00   95.00   1.0000   15.0000
omega____ theta____ kappa____ phi______ frames
    -       22.6305    0.0000    0.0000 103

#__ type_ start__ end____ width___ exp.time_
  3 omega  -23.00   66.00   1.0000   15.0000
omega____ theta____ kappa____ phi______ frames
    -       22.6305   19.0000  -90.0000 89
;
_diffrn_measurement_device 'four-circle diffractometer'
_diffrn_measurement_device_type 'SuperNova, Dual, Cu at zero, Eos'
_diffrn_measurement_method '\w scans'
_diffrn_orient_matrix_UB_11 0.0161508000
_diffrn_orient_matrix_UB_12 -0.0058676000
_diffrn_orient_matrix_UB_13 -0.0285918000
_diffrn_orient_matrix_UB_21 -0.0359849000
_diffrn_orient_matrix_UB_22 0.0221831000
_diffrn_orient_matrix_UB_23 -0.0261674000
_diffrn_orient_matrix_UB_31 0.0269641000
_diffrn_orient_matrix_UB_32 0.0330874000
_diffrn_orient_matrix_UB_33 0.0124007000
_diffrn_radiation_monochromator mirror
_diffrn_radiation_probe x-ray
_diffrn_radiation_type MoK\a
_diffrn_radiation_wavelength 0.71073
_diffrn_reflns_av_R_equivalents 0.1191
_diffrn_reflns_av_unetI/netI 0.2063
_diffrn_reflns_Laue_measured_fraction_full 0.997
_diffrn_reflns_Laue_measured_fraction_max 0.997
_diffrn_reflns_limit_h_max 20
_diffrn_reflns_limit_h_min -20
_diffrn_reflns_limit_k_max 20
_diffrn_reflns_limit_k_min -21
_diffrn_reflns_limit_l_max 17
_diffrn_reflns_limit_l_min -23
_diffrn_reflns_number 18505
_diffrn_reflns_point_group_measured_fraction_full 0.997
_diffrn_reflns_point_group_measured_fraction_max 0.997
_diffrn_reflns_theta_full 25.242
_diffrn_reflns_theta_max 26.022
_diffrn_reflns_theta_min 3.289
_diffrn_source 'SuperNova (Mo) X-ray Source'
_exptl_absorpt_coefficient_mu 0.065
_exptl_absorpt_correction_T_max 1.00000
_exptl_absorpt_correction_T_min 0.79366
_exptl_absorpt_correction_type multi-scan
_exptl_absorpt_process_details
;
CrysAlisPro, Agilent Technologies,
Version 1.171.37.33 (release 27-03-2014 CrysAlis171 .NET)
(compiled Mar 27 2014,17:12:48)
Empirical absorption correction using spherical harmonics,
 implemented in SCALE3 ABSPACK scaling algorithm.
;
_exptl_crystal_colour 'clear light yellow'
_exptl_crystal_colour_lustre clear
_exptl_crystal_colour_modifier light
_exptl_crystal_colour_primary yellow
_exptl_crystal_density_diffrn 1.145
_exptl_crystal_description block
_exptl_crystal_F_000 1864
_exptl_crystal_size_max 0.24
_exptl_crystal_size_mid 0.22
_exptl_crystal_size_min 0.15
_refine_diff_density_max 0.272
_refine_diff_density_min -0.237
_refine_diff_density_rms 0.052
_refine_ls_extinction_method none
_refine_ls_goodness_of_fit_ref 0.949
_refine_ls_hydrogen_treatment constr
_refine_ls_matrix_type full
_refine_ls_number_parameters 603
_refine_ls_number_reflns 9858
_refine_ls_number_restraints 0
_refine_ls_restrained_S_all 0.949
_refine_ls_R_factor_all 0.2261
_refine_ls_R_factor_gt 0.0850
_refine_ls_shift/su_max 0.000
_refine_ls_shift/su_mean 0.000
_refine_ls_structure_factor_coef Fsqd
_refine_ls_weighting_details 'w=1/[\s^2^(Fo^2^)+(0.0541P)^2^] where P=(Fo^2^+2Fc^2^)/3'
_refine_ls_weighting_scheme calc
_refine_ls_wR_factor_gt 0.1599
_refine_ls_wR_factor_ref 0.2327
_reflns_Friedel_coverage 0.000
_reflns_number_gt 3540
_reflns_number_total 9858
_reflns_threshold_expression 'I > 2\s(I)'
_cod_data_source_file jo8b00375_si_004.cif
_cod_data_source_block xray_sx
_cod_depositor_comments 'Adding full bibliography for 4033559.cif.'
_cod_original_cell_volume 5019.5(8)
_cod_database_code 4033559
_shelx_shelxl_version_number 2014/7
_shelx_space_group_comment
;
The symmetry employed for this shelxl refinement is uniquely defined
by the following loop, which should always be used as a source of
symmetry information in preference to the above space-group names.
They are only intended as comments.
;
_reflns_odcompleteness_completeness 99.70
_reflns_odcompleteness_iscentric 1
_reflns_odcompleteness_theta 26.32
_olex2_refinement_description
;
1. Fixed Uiso
 At 1.2 times of:
  All C(H) groups, All C(H,H) groups
 At 1.5 times of:
  All C(H,H,H) groups
2.a Secondary CH2 refined with riding coordinates:
 C19(H19A,H19B), C80(H80A,H80B), C147(H14D,H14E), C162(H16A,H16B), C165(H16C,
 H16D), C184(H18A,H18B), C190(H19C,H19D), C201(H20A,H20B), C217(H21G,H21H),
 C219(H21I,H21J), C0AA(H0AA,H0AB), C7(H7A,H7B)
2.b Aromatic/amide H refined with riding coordinates:
 C41(H41), C66(H66), C72(H72), C73(H73), C83(H83), C92(H92), C101(H101),
 C124(H124), C141(H141), C174(H174), C186(H186), C187(H187), C192(H192),
 C196(H196), C208(H208), C210(H210), C232(H232), C12(H12), C1AA(H1AA),
 C2AA(H2AA)
2.c Idealised Me refined as rotating group:
 C143(H14A,H14B,H14C), C211(H21A,H21B,H21C), C216(H21D,H21E,H21F), C225(H22A,
 H22B,H22C), C10(H10A,H10B,H10C), C17(H17A,H17B,H17C), C20(H20C,H20D,H20E),
 C26(H26A,H26B,H26C)
;
_olex2_date_sample_data_collection 2017-11-02
_olex2_submission_special_instructions 'No special instructions were received'

loop_
_space_group_symop_operation_xyz
'x, y, z'
'-x+1/2, y+1/2, -z+1/2'
'-x, -y, -z'
'x-1/2, -y-1/2, z-1/2'

loop_
_atom_site_label
_atom_site_type_symbol
_atom_site_fract_x
_atom_site_fract_y
_atom_site_fract_z
_atom_site_U_iso_or_equiv
_atom_site_adp_type
_atom_site_occupancy
_atom_site_site_symmetry_order
_atom_site_calc_flag
_atom_site_refinement_flags_posn
N2 N 0.0149(2) 0.31280(18) 0.3778(2) 0.0395(9) Uani 1 1 d .
N6 N 0.1300(2) 0.42694(17) 0.3619(2) 0.0388(9) Uani 1 1 d .
C19 C -0.0284(3) 0.7542(2) 0.4163(3) 0.0555(14) Uani 1 1 d .
H19A H -0.0268 0.7728 0.3694 0.067 Uiso 1 1 calc R
H19B H -0.0866 0.7672 0.4152 0.067 Uiso 1 1 calc R
C22 C 0.1523(3) 0.3524(2) 0.3680(2) 0.0344(11) Uani 1 1 d .
C23 C 0.0504(3) 0.4440(2) 0.3622(2) 0.0358(11) Uani 1 1 d .
C29 C -0.0081(3) 0.3873(2) 0.3697(2) 0.0346(11) Uani 1 1 d .
C32 C -0.0559(3) 0.5410(2) 0.3575(2) 0.0351(11) Uani 1 1 d .
C34 C 0.2169(3) 0.0658(2) 0.2704(3) 0.0419(12) Uani 1 1 d .
C41 C -0.2464(3) 0.7182(2) 0.1773(3) 0.0483(13) Uani 1 1 d .
H41 H -0.3071 0.7309 0.1551 0.058 Uiso 1 1 calc R
C45 C 0.0952(3) 0.2959(2) 0.3769(2) 0.0330(11) Uani 1 1 d .
C47 C -0.1153(3) 0.4844(2) 0.3633(2) 0.0346(11) Uani 1 1 d .
C53 C 0.2586(3) 0.2567(2) 0.3724(3) 0.0374(11) Uani 1 1 d .
C56 C -0.2620(3) 0.6427(2) 0.2875(3) 0.0377(11) Uani 1 1 d .
C58 C 0.3109(3) 0.0964(2) 0.2965(3) 0.0407(12) Uani 1 1 d .
C63 C -0.1195(3) 0.6602(2) 0.2793(3) 0.0374(11) Uani 1 1 d .
C66 C -0.0915(3) 0.4091(2) 0.3690(2) 0.0373(11) Uani 1 1 d .
H66 H -0.1305 0.3724 0.3725 0.045 Uiso 1 1 calc R
C72 C 0.0239(3) 0.5215(2) 0.3574(3) 0.0384(11) Uani 1 1 d .
H72 H 0.0620 0.5591 0.3542 0.046 Uiso 1 1 calc R
C73 C 0.2333(3) 0.3306(2) 0.3648(3) 0.0391(12) Uani 1 1 d .
H73 H 0.2699 0.3672 0.3574 0.047 Uiso 1 1 calc R
C75 C 0.3175(3) 0.1634(2) 0.2487(3) 0.0418(12) Uani 1 1 d .
C80 C -0.0176(3) 0.6677(2) 0.4198(3) 0.0430(12) Uani 1 1 d .
H80A H -0.0136 0.6507 0.4692 0.052 Uiso 1 1 calc R
H80B H 0.0393 0.6558 0.4179 0.052 Uiso 1 1 calc R
C83 C 0.1244(3) 0.2187(2) 0.3868(3) 0.0403(12) Uani 1 1 d .
H83 H 0.0890 0.1811 0.3943 0.048 Uiso 1 1 calc R
C85 C 0.3363(3) 0.2317(2) 0.2880(3) 0.0406(12) Uani 1 1 d .
C88 C 0.2042(3) 0.2006(2) 0.3852(3) 0.0361(11) Uani 1 1 d .
C92 C -0.0644(3) 0.6819(2) 0.2447(3) 0.0475(13) Uani 1 1 d .
H92 H -0.0036 0.6693 0.2668 0.057 Uiso 1 1 calc R
C100 C -0.2018(3) 0.5178(2) 0.3602(3) 0.0372(11) Uani 1 1 d .
C101 C -0.1002(3) 0.7228(2) 0.1768(3) 0.0509(13) Uani 1 1 d .
H101 H -0.0631 0.7383 0.1537 0.061 Uiso 1 1 calc R
C104 C -0.0924(3) 0.6207(2) 0.3565(2) 0.0352(11) Uani 1 1 d .
C106 C -0.2109(3) 0.6767(2) 0.2447(3) 0.0377(11) Uani 1 1 d .
C110 C 0.3428(3) 0.2233(2) 0.3694(3) 0.0379(11) Uani 1 1 d .
C119 C -0.3122(3) 0.5732(2) 0.2428(3) 0.0373(11) Uani 1 1 d .
C124 C -0.3815(3) 0.5726(3) 0.1698(3) 0.0463(12) Uani 1 1 d .
H124 H -0.4039 0.6179 0.1439 0.056 Uiso 1 1 calc R
C126 C -0.1852(3) 0.6082(2) 0.3638(3) 0.0362(11) Uani 1 1 d .
C134 C -0.2784(3) 0.5062(2) 0.2810(3) 0.0413(12) Uani 1 1 d .
C137 C 0.1841(3) 0.0745(2) 0.3259(3) 0.0417(12) Uani 1 1 d .
C141 C -0.1903(3) 0.7407(2) 0.1434(3) 0.0506(13) Uani 1 1 d .
H141 H -0.2138 0.7681 0.0977 0.061 Uiso 1 1 calc R
C143 C -0.1816(3) 0.6406(2) 0.4384(3) 0.0489(13) Uani 1 1 d .
H14A H -0.1643 0.6930 0.4425 0.073 Uiso 1 1 calc GR
H14B H -0.1384 0.6128 0.4809 0.073 Uiso 1 1 calc GR
H14C H -0.2399 0.6363 0.4388 0.073 Uiso 1 1 calc GR
C147 C -0.3300(3) 0.6990(2) 0.2967(3) 0.0497(13) Uani 1 1 d .
H14D H -0.3821 0.7021 0.2477 0.060 Uiso 1 1 calc R
H14E H -0.3502 0.6772 0.3332 0.060 Uiso 1 1 calc R
C156 C 0.2453(3) 0.1205(2) 0.3933(3) 0.0406(12) Uani 1 1 d .
C162 C 0.3608(3) -0.0458(2) 0.3227(3) 0.0621(15) Uani 1 1 d .
H16A H 0.3068 -0.0686 0.2842 0.075 Uiso 1 1 calc R
H16B H 0.3519 -0.0398 0.3693 0.075 Uiso 1 1 calc R
C165 C -0.2257(3) 0.4821(2) 0.4228(3) 0.0449(12) Uani 1 1 d .
H16C H -0.2165 0.4278 0.4225 0.054 Uiso 1 1 calc R
H16D H -0.1830 0.5010 0.4722 0.054 Uiso 1 1 calc R
C174 C 0.3441(3) 0.2972(3) 0.2521(3) 0.0578(14) Uani 1 1 d .
H174 H 0.3589 0.3427 0.2791 0.069 Uiso 1 1 calc R
C182 C 0.3339(3) 0.1332(2) 0.3790(3) 0.0401(11) Uani 1 1 d .
C184 C 0.4264(3) 0.2642(2) 0.4278(3) 0.0476(13) Uani 1 1 d .
H18A H 0.4788 0.2348 0.4330 0.057 Uiso 1 1 calc R
H18B H 0.4307 0.3128 0.4059 0.057 Uiso 1 1 calc R
C186 C 0.3020(3) 0.1614(3) 0.1715(3) 0.0526(13) Uani 1 1 d .
H186 H 0.2873 0.1159 0.1444 0.063 Uiso 1 1 calc R
C187 C 0.1010(3) 0.0443(2) 0.3132(3) 0.0561(15) Uani 1 1 d .
H187 H 0.0794 0.0491 0.3509 0.067 Uiso 1 1 calc R
C190 C 0.3749(3) 0.0319(2) 0.2948(3) 0.0544(14) Uani 1 1 d .
H19C H 0.3686 0.0267 0.2425 0.065 Uiso 1 1 calc R
H19D H 0.4364 0.0477 0.3259 0.065 Uiso 1 1 calc R
C192 C -0.3141(3) 0.4373(2) 0.2470(3) 0.0470(12) Uani 1 1 d .
H192 H -0.2918 0.3919 0.2727 0.056 Uiso 1 1 calc R
C196 C 0.1654(3) 0.0295(3) 0.2017(3) 0.0554(14) Uani 1 1 d .
H196 H 0.1871 0.0242 0.1642 0.067 Uiso 1 1 calc R
C201 C -0.3207(3) 0.4955(3) 0.4175(3) 0.0541(14) Uani 1 1 d .
H20A H -0.3340 0.5494 0.4115 0.065 Uiso 1 1 calc R
H20B H -0.3640 0.4698 0.3725 0.065 Uiso 1 1 calc R
C208 C -0.4171(3) 0.5041(3) 0.1357(3) 0.0517(13) Uani 1 1 d .
H208 H -0.4637 0.5030 0.0867 0.062 Uiso 1 1 calc R
C210 C -0.3833(3) 0.4372(3) 0.1744(3) 0.0532(14) Uani 1 1 d .
H210 H -0.4076 0.3913 0.1511 0.064 Uiso 1 1 calc R
C211 C 0.0443(3) 0.7925(2) 0.4838(3) 0.0611(15) Uani 1 1 d .
H21A H 0.0357 0.8465 0.4792 0.092 Uiso 1 1 calc GR
H21B H 0.1020 0.7801 0.4850 0.092 Uiso 1 1 calc GR
H21C H 0.0417 0.7754 0.5304 0.092 Uiso 1 1 calc GR
C216 C -0.3743(4) 0.8264(3) 0.3258(3) 0.0793(18) Uani 1 1 d .
H21D H -0.4278 0.8198 0.2793 0.119 Uiso 1 1 calc GR
H21E H -0.3571 0.8789 0.3315 0.119 Uiso 1 1 calc GR
H21F H -0.3858 0.8107 0.3688 0.119 Uiso 1 1 calc GR
C217 C 0.2770(4) 0.0009(2) 0.4856(3) 0.0679(16) Uani 1 1 d .
H21G H 0.2364 -0.0276 0.4413 0.081 Uiso 1 1 calc R
H21H H 0.3379 -0.0085 0.4915 0.081 Uiso 1 1 calc R
C219 C 0.4328(3) 0.2787(3) 0.5078(3) 0.0587(15) Uani 1 1 d .
H21I H 0.3823 0.3101 0.5039 0.070 Uiso 1 1 calc R
H21J H 0.4279 0.2307 0.5304 0.070 Uiso 1 1 calc R
C225 C 0.4206(3) 0.1012(2) 0.4416(3) 0.0528(13) Uani 1 1 d .
H22A H 0.4174 0.0468 0.4413 0.079 Uiso 1 1 calc GR
H22B H 0.4276 0.1200 0.4907 0.079 Uiso 1 1 calc GR
H22C H 0.4711 0.1167 0.4319 0.079 Uiso 1 1 calc GR
C232 C 0.0819(4) 0.0016(3) 0.1894(3) 0.0611(15) Uani 1 1 d .
H232 H 0.0465 -0.0216 0.1428 0.073 Uiso 1 1 calc R
C0AA C 0.2560(3) 0.0864(2) 0.4708(3) 0.0576(14) Uani 1 1 d .
H0AA H 0.2009 0.0965 0.4765 0.069 Uiso 1 1 calc R
H0AB H 0.3037 0.1141 0.5112 0.069 Uiso 1 1 calc R
C7 C -0.2984(4) 0.7786(3) 0.3224(4) 0.0774(18) Uani 1 1 d .
H7A H -0.2774 0.8015 0.2870 0.093 Uiso 1 1 calc R
H7B H -0.2484 0.7772 0.3728 0.093 Uiso 1 1 calc R
C10 C 0.4407(4) -0.0985(3) 0.3385(3) 0.087(2) Uani 1 1 d .
H10A H 0.4531 -0.1009 0.2939 0.131 Uiso 1 1 calc GR
H10B H 0.4266 -0.1484 0.3504 0.131 Uiso 1 1 calc GR
H10C H 0.4926 -0.0794 0.3811 0.131 Uiso 1 1 calc GR
C12 C 0.0498(3) 0.0075(3) 0.2459(4) 0.0634(16) Uani 1 1 d .
H12 H -0.0056 -0.0133 0.2381 0.076 Uiso 1 1 calc R
C17 C -0.3305(3) 0.4675(3) 0.4865(3) 0.0818(19) Uani 1 1 d .
H17A H -0.3900 0.4786 0.4819 0.123 Uiso 1 1 calc GR
H17B H -0.2870 0.4921 0.5314 0.123 Uiso 1 1 calc GR
H17C H -0.3207 0.4137 0.4910 0.123 Uiso 1 1 calc GR
C20 C 0.2677(6) -0.0272(3) 0.5547(4) 0.137(3) Uani 1 1 d .
H20C H 0.2068 -0.0203 0.5483 0.205 Uiso 1 1 calc GR
H20D H 0.3076 0.0007 0.5989 0.205 Uiso 1 1 calc GR
H20E H 0.2829 -0.0801 0.5618 0.205 Uiso 1 1 calc GR
C1AA C 0.3299(3) 0.2954(3) 0.1754(3) 0.0637(15) Uani 1 1 d .
H1AA H 0.3346 0.3398 0.1510 0.076 Uiso 1 1 calc R
C2AA C 0.3089(3) 0.2279(3) 0.1356(3) 0.0654(15) Uani 1 1 d .
H2AA H 0.2992 0.2269 0.0843 0.078 Uiso 1 1 calc R
C26 C 0.5194(4) 0.3174(4) 0.5605(4) 0.106(2) Uani 1 1 d .
H26A H 0.5248 0.3651 0.5385 0.159 Uiso 1 1 calc GR
H26B H 0.5697 0.2856 0.5668 0.159 Uiso 1 1 calc GR
H26C H 0.5186 0.3261 0.6095 0.159 Uiso 1 1 calc GR

loop_
_atom_site_aniso_label
_atom_site_aniso_U_11
_atom_site_aniso_U_22
_atom_site_aniso_U_33
_atom_site_aniso_U_23
_atom_site_aniso_U_13
_atom_site_aniso_U_12
N2 0.052(2) 0.027(2) 0.039(3) 0.0004(17) 0.020(2) 0.0022(18)
N6 0.051(2) 0.028(2) 0.041(3) 0.0038(17) 0.023(2) 0.0024(18)
C19 0.070(3) 0.028(3) 0.061(4) -0.004(2) 0.020(3) 0.001(2)
C22 0.044(3) 0.028(2) 0.029(3) 0.001(2) 0.014(2) 0.003(2)
C23 0.042(3) 0.037(3) 0.032(3) 0.003(2) 0.019(2) 0.002(2)
C29 0.041(3) 0.029(2) 0.030(3) -0.001(2) 0.011(2) -0.005(2)
C32 0.041(3) 0.034(2) 0.028(3) 0.000(2) 0.013(2) 0.003(2)
C34 0.046(3) 0.034(2) 0.044(3) -0.002(2) 0.017(3) 0.009(2)
C41 0.052(3) 0.040(3) 0.048(4) 0.003(2) 0.015(3) 0.000(2)
C45 0.038(3) 0.030(2) 0.034(3) 0.000(2) 0.017(2) 0.000(2)
C47 0.041(3) 0.028(2) 0.031(3) 0.004(2) 0.012(2) 0.003(2)
C53 0.051(3) 0.030(2) 0.033(3) -0.001(2) 0.019(2) 0.000(2)
C56 0.040(3) 0.034(2) 0.039(3) 0.003(2) 0.017(2) 0.003(2)
C58 0.038(3) 0.041(3) 0.039(3) -0.003(2) 0.012(2) 0.004(2)
C63 0.052(3) 0.026(2) 0.030(3) -0.002(2) 0.014(2) 0.003(2)
C66 0.039(3) 0.035(3) 0.038(3) 0.006(2) 0.016(2) -0.005(2)
C72 0.043(3) 0.026(2) 0.046(3) 0.002(2) 0.018(2) -0.005(2)
C73 0.044(3) 0.029(2) 0.048(3) 0.003(2) 0.024(2) -0.002(2)
C75 0.049(3) 0.045(3) 0.031(3) 0.003(2) 0.016(2) 0.008(2)
C80 0.052(3) 0.034(2) 0.035(3) -0.001(2) 0.010(2) 0.003(2)
C83 0.051(3) 0.027(2) 0.051(3) 0.001(2) 0.030(3) -0.003(2)
C85 0.045(3) 0.035(3) 0.042(3) 0.003(2) 0.019(2) 0.009(2)
C88 0.046(3) 0.029(2) 0.036(3) -0.003(2) 0.020(2) 0.000(2)
C92 0.054(3) 0.039(3) 0.047(3) 0.003(3) 0.019(3) 0.006(2)
C100 0.045(3) 0.029(2) 0.038(3) 0.006(2) 0.017(2) 0.005(2)
C101 0.062(4) 0.046(3) 0.049(4) 0.006(3) 0.028(3) -0.001(3)
C104 0.040(3) 0.027(2) 0.031(3) 0.004(2) 0.007(2) 0.003(2)
C106 0.050(3) 0.026(2) 0.036(3) 0.000(2) 0.017(2) 0.001(2)
C110 0.043(3) 0.034(2) 0.041(3) 0.001(2) 0.021(2) 0.003(2)
C119 0.037(3) 0.039(3) 0.036(3) 0.004(2) 0.015(2) 0.009(2)
C124 0.039(3) 0.050(3) 0.045(3) 0.006(3) 0.013(2) 0.003(2)
C126 0.043(3) 0.030(2) 0.032(3) -0.002(2) 0.012(2) 0.002(2)
C134 0.051(3) 0.035(3) 0.041(3) -0.005(2) 0.023(3) 0.004(2)
C137 0.043(3) 0.029(2) 0.054(4) 0.003(2) 0.020(3) 0.005(2)
C141 0.063(4) 0.043(3) 0.042(3) 0.008(2) 0.019(3) 0.003(3)
C143 0.063(3) 0.035(3) 0.054(4) -0.003(2) 0.029(3) -0.004(2)
C147 0.058(3) 0.037(3) 0.050(4) 0.004(2) 0.019(3) 0.013(2)
C156 0.053(3) 0.030(2) 0.038(3) -0.004(2) 0.018(2) -0.002(2)
C162 0.070(4) 0.045(3) 0.072(4) -0.005(3) 0.029(3) 0.017(3)
C165 0.056(3) 0.038(3) 0.043(3) 0.005(2) 0.024(3) 0.002(2)
C174 0.084(4) 0.040(3) 0.061(4) 0.007(3) 0.041(3) 0.007(3)
C182 0.048(3) 0.035(2) 0.035(3) -0.004(2) 0.015(2) 0.002(2)
C184 0.055(3) 0.037(3) 0.047(3) 0.000(2) 0.019(3) -0.002(2)
C186 0.051(3) 0.063(3) 0.039(3) -0.002(3) 0.014(3) 0.002(3)
C187 0.054(3) 0.043(3) 0.080(5) -0.011(3) 0.037(3) 0.002(3)
C190 0.069(4) 0.047(3) 0.053(4) -0.007(3) 0.031(3) 0.009(3)
C192 0.052(3) 0.038(3) 0.050(4) -0.001(2) 0.021(3) 0.002(2)
C196 0.061(4) 0.053(3) 0.047(4) -0.002(3) 0.016(3) 0.003(3)
C201 0.056(3) 0.057(3) 0.061(4) 0.012(3) 0.037(3) 0.009(3)
C208 0.049(3) 0.059(3) 0.036(3) 0.001(3) 0.007(2) 0.003(3)
C210 0.051(3) 0.050(3) 0.049(4) -0.011(3) 0.011(3) -0.003(3)
C211 0.081(4) 0.042(3) 0.050(4) -0.007(3) 0.017(3) -0.008(3)
C216 0.114(5) 0.062(3) 0.060(4) 0.001(3) 0.034(4) 0.033(3)
C217 0.095(4) 0.046(3) 0.074(5) 0.013(3) 0.046(4) 0.015(3)
C219 0.063(4) 0.050(3) 0.050(4) -0.013(3) 0.010(3) -0.004(3)
C225 0.059(3) 0.046(3) 0.045(3) 0.002(2) 0.013(3) 0.010(2)
C232 0.061(4) 0.050(3) 0.058(4) -0.008(3) 0.011(3) -0.004(3)
C0AA 0.078(4) 0.041(3) 0.063(4) 0.008(3) 0.038(3) 0.008(3)
C7 0.098(5) 0.049(3) 0.100(5) -0.002(3) 0.056(4) 0.016(3)
C10 0.106(5) 0.087(4) 0.063(4) 0.003(3) 0.029(4) 0.053(4)
C12 0.049(3) 0.050(3) 0.084(5) -0.001(3) 0.021(3) -0.004(3)
C17 0.070(4) 0.115(5) 0.072(5) 0.022(4) 0.041(4) -0.006(3)
C20 0.270(10) 0.065(4) 0.152(8) 0.044(5) 0.163(8) 0.034(5)
C1AA 0.083(4) 0.058(3) 0.064(4) 0.014(3) 0.046(4) 0.009(3)
C2AA 0.073(4) 0.077(4) 0.052(4) 0.012(3) 0.032(3) 0.012(3)
C26 0.112(5) 0.122(5) 0.068(5) -0.035(4) 0.021(4) -0.048(4)

loop_
_atom_type_symbol
_atom_type_description
_atom_type_scat_dispersion_real
_atom_type_scat_dispersion_imag
_atom_type_scat_source
C C 0.0033 0.0016 'International Tables Vol C Tables 4.2.6.8 and 6.1.1.4'
H H 0.0000 0.0000 'International Tables Vol C Tables 4.2.6.8 and 6.1.1.4'
N N 0.0061 0.0033 'International Tables Vol C Tables 4.2.6.8 and 6.1.1.4'

loop_
_geom_angle_atom_site_label_1
_geom_angle_atom_site_label_2
_geom_angle_atom_site_label_3
_geom_angle
C45 N2 C29 115.8(3)
C23 N6 C22 116.4(3)
H19A C19 H19B 107.9
C80 C19 H19A 109.2
C80 C19 H19B 109.2
C211 C19 H19A 109.2
C211 C19 H19B 109.2
C211 C19 C80 112.0(4)
N6 C22 C45 121.4(4)
N6 C22 C73 119.1(4)
C73 C22 C45 119.5(4)
N6 C23 C29 122.3(4)
N6 C23 C72 119.1(4)
C72 C23 C29 118.6(4)
N2 C29 C23 121.5(4)
N2 C29 C66 119.0(4)
C66 C29 C23 119.5(4)
C47 C32 C104 111.7(4)
C72 C32 C47 120.7(4)
C72 C32 C104 127.5(4)
C137 C34 C58 112.1(4)
C137 C34 C196 120.3(4)
C196 C34 C58 127.6(5)
C106 C41 H41 120.4
C106 C41 C141 119.3(4)
C141 C41 H41 120.4
N2 C45 C22 122.5(4)
N2 C45 C83 118.7(4)
C22 C45 C83 118.8(4)
C32 C47 C100 112.4(3)
C66 C47 C32 120.1(4)
C66 C47 C100 127.5(4)
C73 C53 C88 120.2(4)
C73 C53 C110 127.4(4)
C88 C53 C110 112.4(3)
C106 C56 C119 107.5(4)
C106 C56 C126 104.2(3)
C106 C56 C147 113.1(3)
C119 C56 C126 104.0(3)
C119 C56 C147 109.6(3)
C147 C56 C126 117.7(4)
C34 C58 C75 113.4(4)
C34 C58 C182 105.0(4)
C34 C58 C190 109.6(3)
C75 C58 C182 103.6(3)
C75 C58 C190 109.5(4)
C190 C58 C182 115.8(4)
C92 C63 C104 127.7(4)
C92 C63 C106 120.1(4)
C106 C63 C104 112.2(4)
C29 C66 H66 119.9
C47 C66 C29 120.2(4)
C47 C66 H66 119.9
C23 C72 H72 119.6
C32 C72 C23 120.8(4)
C32 C72 H72 119.6
C22 C73 H73 119.7
C53 C73 C22 120.6(4)
C53 C73 H73 119.7
C85 C75 C58 113.5(4)
C85 C75 C186 120.0(4)
C186 C75 C58 126.3(4)
C19 C80 H80A 108.0
C19 C80 H80B 108.0
C19 C80 C104 117.2(3)
H80A C80 H80B 107.2
C104 C80 H80A 108.0
C104 C80 H80B 108.0
C45 C83 H83 120.2
C88 C83 C45 119.5(4)
C88 C83 H83 120.2
C75 C85 C110 112.1(4)
C174 C85 C75 120.1(5)
C174 C85 C110 127.8(4)
C53 C88 C156 112.1(4)
C83 C88 C53 121.3(4)
C83 C88 C156 126.6(4)
C63 C92 H92 120.3
C63 C92 C101 119.5(4)
C101 C92 H92 120.3
C47 C100 C126 104.2(3)
C47 C100 C134 110.6(4)
C47 C100 C165 110.4(3)
C134 C100 C126 103.2(3)
C134 C100 C165 110.4(4)
C165 C100 C126 117.5(4)
C92 C101 H101 119.8
C141 C101 C92 120.4(5)
C141 C101 H101 119.8
C32 C104 C63 112.7(4)
C32 C104 C80 107.8(3)
C32 C104 C126 104.7(3)
C63 C104 C80 109.3(3)
C63 C104 C126 104.3(3)
C80 C104 C126 118.1(4)
C41 C106 C56 127.1(4)
C41 C106 C63 120.3(4)
C63 C106 C56 112.6(4)
C53 C110 C85 109.0(3)
C53 C110 C182 104.4(3)
C53 C110 C184 109.5(4)
C85 C110 C182 104.1(3)
C85 C110 C184 111.1(4)
C184 C110 C182 118.3(3)
C124 C119 C56 126.6(4)
C134 C119 C56 112.9(4)
C134 C119 C124 120.5(4)
C119 C124 H124 120.3
C208 C124 C119 119.3(4)
C208 C124 H124 120.3
C56 C126 C100 106.5(3)
C56 C126 C104 106.2(3)
C104 C126 C100 106.4(3)
C143 C126 C56 115.1(3)
C143 C126 C100 110.5(3)
C143 C126 C104 111.6(3)
C119 C134 C100 113.2(4)
C119 C134 C192 120.3(4)
C192 C134 C100 126.5(4)
C34 C137 C156 112.9(4)
C187 C137 C34 119.4(5)
C187 C137 C156 127.6(5)
C41 C141 H141 119.8
C101 C141 C41 120.4(5)
C101 C141 H141 119.8
C126 C143 H14A 109.5
C126 C143 H14B 109.5
C126 C143 H14C 109.5
H14A C143 H14B 109.5
H14A C143 H14C 109.5
H14B C143 H14C 109.5
C56 C147 H14D 107.8
C56 C147 H14E 107.8
H14D C147 H14E 107.2
C7 C147 C56 118.0(4)
C7 C147 H14D 107.8
C7 C147 H14E 107.8
C88 C156 C182 104.1(3)
C88 C156 C0AA 108.8(4)
C137 C156 C88 107.6(4)
C137 C156 C182 104.6(4)
C137 C156 C0AA 112.7(4)
C0AA C156 C182 118.3(4)
H16A C162 H16B 107.9
C190 C162 H16A 109.2
C190 C162 H16B 109.2
C190 C162 C10 112.0(4)
C10 C162 H16A 109.2
C10 C162 H16B 109.2
C100 C165 H16C 107.9
C100 C165 H16D 107.9
H16C C165 H16D 107.2
C201 C165 C100 117.8(4)
C201 C165 H16C 107.9
C201 C165 H16D 107.9
C85 C174 H174 120.0
C85 C174 C1AA 120.1(5)
C1AA C174 H174 120.0
C58 C182 C110 106.3(3)
C156 C182 C58 105.0(3)
C156 C182 C110 106.8(3)
C225 C182 C58 112.5(3)
C225 C182 C110 110.7(3)
C225 C182 C156 115.0(4)
C110 C184 H18A 107.6
C110 C184 H18B 107.6
H18A C184 H18B 107.1
C219 C184 C110 118.7(4)
C219 C184 H18A 107.6
C219 C184 H18B 107.6
C75 C186 H186 120.3
C2AA C186 C75 119.3(5)
C2AA C186 H186 120.3
C137 C187 H187 119.6
C12 C187 C137 120.9(5)
C12 C187 H187 119.6
C58 C190 H19C 108.2
C58 C190 H19D 108.2
C162 C190 C58 116.6(4)
C162 C190 H19C 108.2
C162 C190 H19D 108.2
H19C C190 H19D 107.3
C134 C192 H192 120.6
C210 C192 C134 118.8(4)
C210 C192 H192 120.6
C34 C196 H196 120.3
C232 C196 C34 119.4(5)
C232 C196 H196 120.3
C165 C201 H20A 109.2
C165 C201 H20B 109.2
H20A C201 H20B 107.9
C17 C201 C165 112.0(4)
C17 C201 H20A 109.2
C17 C201 H20B 109.2
C124 C208 H208 120.1
C210 C208 C124 119.8(5)
C210 C208 H208 120.1
C192 C210 H210 119.4
C208 C210 C192 121.2(4)
C208 C210 H210 119.4
C19 C211 H21A 109.5
C19 C211 H21B 109.5
C19 C211 H21C 109.5
H21A C211 H21B 109.5
H21A C211 H21C 109.5
H21B C211 H21C 109.5
H21D C216 H21E 109.5
H21D C216 H21F 109.5
H21E C216 H21F 109.5
C7 C216 H21D 109.5
C7 C216 H21E 109.5
C7 C216 H21F 109.5
H21G C217 H21H 107.8
C0AA C217 H21G 109.0
C0AA C217 H21H 109.0
C20 C217 H21G 109.0
C20 C217 H21H 109.0
C20 C217 C0AA 113.1(4)
C184 C219 H21I 108.8
C184 C219 H21J 108.8
H21I C219 H21J 107.7
C26 C219 C184 113.6(4)
C26 C219 H21I 108.8
C26 C219 H21J 108.8
C182 C225 H22A 109.5
C182 C225 H22B 109.5
C182 C225 H22C 109.5
H22A C225 H22B 109.5
H22A C225 H22C 109.5
H22B C225 H22C 109.5
C196 C232 H232 119.6
C196 C232 C12 120.7(5)
C12 C232 H232 119.6
C156 C0AA C217 118.9(4)
C156 C0AA H0AA 107.6
C156 C0AA H0AB 107.6
C217 C0AA H0AA 107.6
C217 C0AA H0AB 107.6
H0AA C0AA H0AB 107.0
C147 C7 C216 110.9(4)
C147 C7 H7A 109.5
C147 C7 H7B 109.5
C216 C7 H7A 109.5
C216 C7 H7B 109.5
H7A C7 H7B 108.1
C162 C10 H10A 109.5
C162 C10 H10B 109.5
C162 C10 H10C 109.5
H10A C10 H10B 109.5
H10A C10 H10C 109.5
H10B C10 H10C 109.5
C187 C12 C232 119.2(5)
C187 C12 H12 120.4
C232 C12 H12 120.4
C201 C17 H17A 109.5
C201 C17 H17B 109.5
C201 C17 H17C 109.5
H17A C17 H17B 109.5
H17A C17 H17C 109.5
H17B C17 H17C 109.5
C217 C20 H20C 109.5
C217 C20 H20D 109.5
C217 C20 H20E 109.5
H20C C20 H20D 109.5
H20C C20 H20E 109.5
H20D C20 H20E 109.5
C174 C1AA H1AA 120.0
C2AA C1AA C174 119.9(5)
C2AA C1AA H1AA 120.0
C186 C2AA H2AA 119.8
C1AA C2AA C186 120.5(5)
C1AA C2AA H2AA 119.8
C219 C26 H26A 109.5
C219 C26 H26B 109.5
C219 C26 H26C 109.5
H26A C26 H26B 109.5
H26A C26 H26C 109.5
H26B C26 H26C 109.5

loop_
_geom_bond_atom_site_label_1
_geom_bond_atom_site_label_2
_geom_bond_distance
N2 C29 1.356(5)
N2 C45 1.353(5)
N6 C22 1.355(5)
N6 C23 1.339(5)
C19 H19A 0.9700
C19 H19B 0.9700
C19 C80 1.532(5)
C19 C211 1.502(6)
C22 C45 1.424(5)
C22 C73 1.405(5)
C23 C29 1.432(5)
C23 C72 1.423(5)
C29 C66 1.413(5)
C32 C47 1.429(5)
C32 C72 1.350(5)
C32 C104 1.523(5)
C34 C58 1.503(6)
C34 C137 1.386(6)
C34 C196 1.388(6)
C41 H41 0.9300
C41 C106 1.383(6)
C41 C141 1.386(6)
C45 C83 1.427(5)
C47 C66 1.374(5)
C47 C100 1.510(5)
C53 C73 1.355(5)
C53 C88 1.418(5)
C53 C110 1.522(5)
C56 C106 1.520(6)
C56 C119 1.522(6)
C56 C126 1.596(6)
C56 C147 1.554(5)
C58 C75 1.527(6)
C58 C182 1.602(6)
C58 C190 1.555(6)
C63 C92 1.379(6)
C63 C104 1.524(6)
C63 C106 1.388(5)
C66 H66 0.9300
C72 H72 0.9300
C73 H73 0.9300
C75 C85 1.386(6)
C75 C186 1.393(6)
C80 H80A 0.9700
C80 H80B 0.9700
C80 C104 1.553(5)
C83 H83 0.9300
C83 C88 1.356(5)
C85 C110 1.527(6)
C85 C174 1.377(6)
C88 C156 1.542(5)
C92 H92 0.9300
C92 C101 1.386(6)
C100 C126 1.612(5)
C100 C134 1.525(6)
C100 C165 1.544(6)
C101 H101 0.9300
C101 C141 1.374(6)
C104 C126 1.596(5)
C110 C182 1.612(5)
C110 C184 1.536(6)
C119 C124 1.385(6)
C119 C134 1.378(5)
C124 H124 0.9300
C124 C208 1.381(6)
C126 C143 1.519(6)
C134 C192 1.387(5)
C137 C156 1.500(6)
C137 C187 1.383(6)
C141 H141 0.9300
C143 H14A 0.9600
C143 H14B 0.9600
C143 H14C 0.9600
C147 H14D 0.9700
C147 H14E 0.9700
C147 C7 1.503(6)
C156 C182 1.599(6)
C156 C0AA 1.544(6)
C162 H16A 0.9700
C162 H16B 0.9700
C162 C190 1.523(6)
C162 C10 1.526(6)
C165 H16C 0.9700
C165 H16D 0.9700
C165 C201 1.533(5)
C174 H174 0.9300
C174 C1AA 1.390(7)
C182 C225 1.530(5)
C184 H18A 0.9700
C184 H18B 0.9700
C184 C219 1.515(6)
C186 H186 0.9300
C186 C2AA 1.388(6)
C187 H187 0.9300
C187 C12 1.373(7)
C190 H19C 0.9700
C190 H19D 0.9700
C192 H192 0.9300
C192 C210 1.378(6)
C196 H196 0.9300
C196 C232 1.376(6)
C201 H20A 0.9700
C201 H20B 0.9700
C201 C17 1.483(6)
C208 H208 0.9300
C208 C210 1.378(6)
C210 H210 0.9300
C211 H21A 0.9600
C211 H21B 0.9600
C211 H21C 0.9600
C216 H21D 0.9600
C216 H21E 0.9600
C216 H21F 0.9600
C216 C7 1.525(6)
C217 H21G 0.9700
C217 H21H 0.9700
C217 C0AA 1.546(6)
C217 C20 1.481(7)
C219 H21I 0.9700
C219 H21J 0.9700
C219 C26 1.514(6)
C225 H22A 0.9600
C225 H22B 0.9600
C225 H22C 0.9600
C232 H232 0.9300
C232 C12 1.392(7)
C0AA H0AA 0.9700
C0AA H0AB 0.9700
C7 H7A 0.9700
C7 H7B 0.9700
C10 H10A 0.9600
C10 H10B 0.9600
C10 H10C 0.9600
C12 H12 0.9300
C17 H17A 0.9600
C17 H17B 0.9600
C17 H17C 0.9600
C20 H20C 0.9600
C20 H20D 0.9600
C20 H20E 0.9600
C1AA H1AA 0.9300
C1AA C2AA 1.377(6)
C2AA H2AA 0.9300
C26 H26A 0.9600
C26 H26B 0.9600
C26 H26C 0.9600

loop_
_geom_torsion_atom_site_label_1
_geom_torsion_atom_site_label_2
_geom_torsion_atom_site_label_3
_geom_torsion_atom_site_label_4
_geom_torsion
N2 C29 C66 C47 178.0(4)
N2 C45 C83 C88 179.3(4)
N6 C22 C45 N2 1.7(7)
N6 C22 C45 C83 -177.0(4)
N6 C22 C73 C53 178.5(4)
N6 C23 C29 N2 0.7(7)
N6 C23 C29 C66 -179.6(4)
N6 C23 C72 C32 180.0(4)
C19 C80 C104 C32 164.4(4)
C19 C80 C104 C63 41.6(5)
C19 C80 C104 C126 -77.4(5)
C22 N6 C23 C29 0.9(6)
C22 N6 C23 C72 178.8(4)
C22 C45 C83 C88 -2.0(6)
C23 N6 C22 C45 -2.1(6)
C23 N6 C22 C73 177.3(4)
C23 C29 C66 C47 -1.7(6)
C29 N2 C45 C22 0.0(6)
C29 N2 C45 C83 178.7(4)
C29 C23 C72 C32 -2.0(6)
C32 C47 C66 C29 0.3(6)
C32 C47 C100 C126 -8.0(5)
C32 C47 C100 C134 102.3(4)
C32 C47 C100 C165 -135.1(4)
C32 C104 C126 C56 -118.7(3)
C32 C104 C126 C100 -5.5(4)
C32 C104 C126 C143 115.0(4)
C34 C58 C75 C85 110.7(4)
C34 C58 C75 C186 -65.7(6)
C34 C58 C182 C110 -113.7(3)
C34 C58 C182 C156 -0.7(4)
C34 C58 C182 C225 125.0(4)
C34 C58 C190 C162 -40.6(6)
C34 C137 C156 C88 103.1(4)
C34 C137 C156 C182 -7.2(5)
C34 C137 C156 C0AA -137.0(4)
C34 C137 C187 C12 -1.5(7)
C34 C196 C232 C12 -1.7(7)
C45 N2 C29 C23 -1.2(6)
C45 N2 C29 C66 179.1(4)
C45 C22 C73 C53 -2.0(7)
C45 C83 C88 C53 -1.2(7)
C45 C83 C88 C156 -178.8(4)
C47 C32 C72 C23 0.7(7)
C47 C32 C104 C63 -112.0(4)
C47 C32 C104 C80 127.4(4)
C47 C32 C104 C126 0.8(5)
C47 C100 C126 C56 121.1(4)
C47 C100 C126 C104 8.1(4)
C47 C100 C126 C143 -113.2(4)
C47 C100 C134 C119 -116.0(4)
C47 C100 C134 C192 63.9(6)
C47 C100 C165 C201 -166.7(4)
C53 C88 C156 C137 -113.7(4)
C53 C88 C156 C182 -3.1(5)
C53 C88 C156 C0AA 123.9(4)
C53 C110 C182 C58 107.7(4)
C53 C110 C182 C156 -4.0(4)
C53 C110 C182 C225 -129.8(4)
C53 C110 C184 C219 44.9(5)
C56 C119 C124 C208 176.8(4)
C56 C119 C134 C100 2.5(5)
C56 C119 C134 C192 -177.4(4)
C56 C147 C7 C216 178.2(4)
C58 C34 C137 C156 7.2(5)
C58 C34 C137 C187 -175.3(4)
C58 C34 C196 C232 176.5(4)
C58 C75 C85 C110 -1.8(5)
C58 C75 C85 C174 -179.9(4)
C58 C75 C186 C2AA 178.5(4)
C63 C92 C101 C141 -0.9(7)
C63 C104 C126 C56 -0.1(4)
C63 C104 C126 C100 113.1(3)
C63 C104 C126 C143 -126.3(4)
C66 C47 C100 C126 173.5(4)
C66 C47 C100 C134 -76.2(6)
C66 C47 C100 C165 46.4(6)
C72 C23 C29 N2 -177.2(4)
C72 C23 C29 C66 2.5(6)
C72 C32 C47 C66 0.2(7)
C72 C32 C47 C100 -178.4(4)
C72 C32 C104 C63 71.5(6)
C72 C32 C104 C80 -49.2(6)
C72 C32 C104 C126 -175.7(4)
C73 C22 C45 N2 -177.7(4)
C73 C22 C45 C83 3.6(6)
C73 C53 C88 C83 2.8(7)
C73 C53 C88 C156 -179.2(4)
C73 C53 C110 C85 -67.3(6)
C73 C53 C110 C182 -178.1(4)
C73 C53 C110 C184 54.3(6)
C75 C58 C182 C110 5.5(4)
C75 C58 C182 C156 118.5(3)
C75 C58 C182 C225 -115.8(4)
C75 C58 C190 C162 -165.6(4)
C75 C85 C110 C53 -105.7(4)
C75 C85 C110 C182 5.3(5)
C75 C85 C110 C184 133.6(4)
C75 C85 C174 C1AA 2.4(7)
C75 C186 C2AA C1AA -0.6(7)
C80 C104 C126 C56 121.4(4)
C80 C104 C126 C100 -125.4(4)
C80 C104 C126 C143 -4.8(5)
C83 C88 C156 C137 64.2(6)
C83 C88 C156 C182 174.8(4)
C83 C88 C156 C0AA -58.2(6)
C85 C75 C186 C2AA 2.3(7)
C85 C110 C182 C58 -6.5(4)
C85 C110 C182 C156 -118.2(4)
C85 C110 C182 C225 115.9(4)
C85 C110 C184 C219 165.3(4)
C85 C174 C1AA C2AA -0.7(8)
C88 C53 C73 C22 -1.1(7)
C88 C53 C110 C85 112.9(4)
C88 C53 C110 C182 2.2(5)
C88 C53 C110 C184 -125.4(4)
C88 C156 C182 C58 -108.3(4)
C88 C156 C182 C110 4.2(4)
C88 C156 C182 C225 127.5(4)
C88 C156 C0AA C217 167.3(4)
C92 C63 C104 C32 -65.2(5)
C92 C63 C104 C80 54.6(5)
C92 C63 C104 C126 -178.2(4)
C92 C63 C106 C41 -3.3(6)
C92 C63 C106 C56 175.2(4)
C92 C101 C141 C41 0.1(7)
C100 C47 C66 C29 178.7(4)
C100 C134 C192 C210 -179.5(4)
C100 C165 C201 C17 -172.0(4)
C104 C32 C47 C66 -176.6(4)
C104 C32 C47 C100 4.7(5)
C104 C32 C72 C23 176.9(4)
C104 C63 C92 C101 -174.9(4)
C104 C63 C106 C41 174.5(4)
C104 C63 C106 C56 -7.0(5)
C106 C41 C141 C101 -0.9(7)
C106 C56 C119 C124 -65.3(5)
C106 C56 C119 C134 111.4(4)
C106 C56 C126 C100 -116.7(3)
C106 C56 C126 C104 -3.6(4)
C106 C56 C126 C143 120.5(4)
C106 C56 C147 C7 -46.0(6)
C106 C63 C92 C101 2.5(6)
C106 C63 C104 C32 117.2(4)
C106 C63 C104 C80 -123.0(4)
C106 C63 C104 C126 4.2(4)
C110 C53 C73 C22 179.1(4)
C110 C53 C88 C83 -177.4(4)
C110 C53 C88 C156 0.6(5)
C110 C85 C174 C1AA -175.4(4)
C110 C184 C219 C26 178.4(4)
C119 C56 C106 C41 74.9(5)
C119 C56 C106 C63 -103.4(4)
C119 C56 C126 C100 -4.2(4)
C119 C56 C126 C104 108.9(3)
C119 C56 C126 C143 -127.0(4)
C119 C56 C147 C7 -165.9(4)
C119 C124 C208 C210 -0.1(7)
C119 C134 C192 C210 0.4(7)
C124 C119 C134 C100 179.3(4)
C124 C119 C134 C192 -0.6(7)
C124 C208 C210 C192 -0.1(8)
C126 C56 C106 C41 -175.1(4)
C126 C56 C106 C63 6.5(4)
C126 C56 C119 C124 -175.3(4)
C126 C56 C119 C134 1.3(5)
C126 C56 C147 C7 75.6(5)
C126 C100 C134 C119 -5.0(5)
C126 C100 C134 C192 174.9(4)
C126 C100 C165 C201 74.0(5)
C134 C100 C126 C56 5.4(4)
C134 C100 C126 C104 -107.6(4)
C134 C100 C126 C143 131.1(4)
C134 C100 C165 C201 -44.0(5)
C134 C119 C124 C208 0.5(7)
C134 C192 C210 C208 -0.1(7)
C137 C34 C58 C75 -116.1(4)
C137 C34 C58 C182 -3.7(5)
C137 C34 C58 C190 121.2(4)
C137 C34 C196 C232 -0.8(7)
C137 C156 C182 C58 4.4(4)
C137 C156 C182 C110 117.0(4)
C137 C156 C182 C225 -119.7(4)
C137 C156 C0AA C217 48.1(6)
C137 C187 C12 C232 -0.9(7)
C141 C41 C106 C56 -175.8(4)
C141 C41 C106 C63 2.4(6)
C147 C56 C106 C41 -46.1(6)
C147 C56 C106 C63 135.5(4)
C147 C56 C119 C124 58.0(6)
C147 C56 C119 C134 -125.4(4)
C147 C56 C126 C100 117.2(4)
C147 C56 C126 C104 -129.7(4)
C147 C56 C126 C143 -5.6(5)
C156 C137 C187 C12 175.6(4)
C165 C100 C126 C56 -116.4(4)
C165 C100 C126 C104 130.6(4)
C165 C100 C126 C143 9.3(5)
C165 C100 C134 C119 121.5(4)
C165 C100 C134 C192 -58.6(6)
C174 C85 C110 C53 72.2(5)
C174 C85 C110 C182 -176.8(4)
C174 C85 C110 C184 -48.5(6)
C174 C1AA C2AA C186 -0.2(8)
C182 C58 C75 C85 -2.6(5)
C182 C58 C75 C186 -179.0(4)
C182 C58 C190 C162 77.8(5)
C182 C110 C184 C219 -74.5(5)
C182 C156 C0AA C217 -74.3(5)
C184 C110 C182 C58 -130.3(4)
C184 C110 C182 C156 118.0(4)
C184 C110 C182 C225 -7.9(5)
C186 C75 C85 C110 174.9(4)
C186 C75 C85 C174 -3.2(7)
C187 C137 C156 C88 -74.2(6)
C187 C137 C156 C182 175.5(4)
C187 C137 C156 C0AA 45.7(6)
C190 C58 C75 C85 -126.6(4)
C190 C58 C75 C186 57.0(6)
C190 C58 C182 C110 125.4(4)
C190 C58 C182 C156 -121.6(4)
C190 C58 C182 C225 4.1(5)
C196 C34 C58 C75 66.4(6)
C196 C34 C58 C182 178.8(4)
C196 C34 C58 C190 -56.2(6)
C196 C34 C137 C156 -175.2(4)
C196 C34 C137 C187 2.4(7)
C196 C232 C12 C187 2.5(8)
C211 C19 C80 C104 175.7(4)
C0AA C156 C182 C58 130.8(4)
C0AA C156 C182 C110 -116.6(4)
C0AA C156 C182 C225 6.7(5)
C10 C162 C190 C58 -165.0(4)
C20 C217 C0AA C156 -168.7(5)
